data_7032096
loop_
_publ_author_name
'Turek, Jan'
'Panov, Illia'
'Svec, Petr'
'R\%u\<zi\<ckov\'a, Zde\<nka'
'R\%u\<zi\<cka, Ale\<s'

_publ_section_title
;
 Non-covalent interactions in coinage metal complexes of
 1,2,4-triazole-based N-heterocyclic carbenes.
;
_journal_issue 41
_journal_name_full 'Dalton transactions (Cambridge, England : 2003)'
_journal_page_first 15465
_journal_page_last 15474
_journal_paper_doi 10.1039/c4dt01994f
_journal_volume 43
_journal_year 2014
_chemical_formula_moiety 'C19 H21 Br0.5 Cl0.5 Cu N3, C4 H8 O'
_chemical_formula_sum 'C23 H29 Br0.5 Cl0.5 Cu N3 O'
_chemical_formula_weight 484.71
_chemical_name_systematic
;
 ?
;
_space_group_crystal_system monoclinic
_space_group_IT_number 14
_space_group_name_Hall '-P 2ybc'
_space_group_name_H-M_alt 'P 1 21/c 1'
_symmetry_space_group_name_Hall '-P 2ybc'
_symmetry_space_group_name_H-M 'P 1 21/c 1'
_atom_sites_solution_hydrogens mixed
_audit_creation_date 2014-06-18
_audit_creation_method
;
Olex2 1.2
(compiled 2014.05.21 svn.r2940 for OlexSys, GUI svn.r4846)
;
_cell_angle_alpha 90.000(5)
_cell_angle_beta 111.442(4)
_cell_angle_gamma 90.000(8)
_cell_formula_units_Z 4
_cell_length_a 9.2450(9)
_cell_length_b 16.2720(14)
_cell_length_c 17.9170(5)
_cell_measurement_temperature 150(2)
_cell_volume 2508.8(3)
_computing_molecular_graphics 'Olex2 (Dolomanov et al., 2009)'
_computing_publication_material 'Olex2 (Dolomanov et al., 2009)'
_computing_structure_refinement 'ShelXL (Sheldrick, 2008)'
_diffrn_ambient_temperature 150.15
_diffrn_measured_fraction_theta_full 0.988
_diffrn_measured_fraction_theta_max 0.987
_diffrn_radiation_type MoK\a
_diffrn_radiation_wavelength 0.71073
_diffrn_reflns_av_R_equivalents 0.0487
_diffrn_reflns_av_unetI/netI 0.0373
_diffrn_reflns_Laue_measured_fraction_full 0.988
_diffrn_reflns_Laue_measured_fraction_max 0.987
_diffrn_reflns_limit_h_max 11
_diffrn_reflns_limit_h_min -12
_diffrn_reflns_limit_k_max 20
_diffrn_reflns_limit_k_min -21
_diffrn_reflns_limit_l_max 23
_diffrn_reflns_limit_l_min -23
_diffrn_reflns_number 23685
_diffrn_reflns_point_group_measured_fraction_full 0.988
_diffrn_reflns_point_group_measured_fraction_max 0.987
_diffrn_reflns_theta_full 25.242
_diffrn_reflns_theta_max 26.372
_diffrn_reflns_theta_min 4.169
_exptl_absorpt_coefficient_mu 1.737
_exptl_absorpt_correction_T_max 1
_exptl_absorpt_correction_T_min 0.836878
_exptl_absorpt_correction_type multi-scan
_exptl_absorpt_process_details
;
SADABS v.2.10 (Bruker,2003) was used for absorption correction.
R(int) was 0.0393 before and 0.0295 after correction.
The Ratio of minimum to maximum transmission is 0.8369.
The \l/2 correction factor is 0.0015.
;
_exptl_crystal_density_diffrn 1.283
_exptl_crystal_F_000 1004
_exptl_crystal_size_max 0.447
_exptl_crystal_size_mid 0.399
_exptl_crystal_size_min 0.26
_refine_diff_density_max 0.484
_refine_diff_density_min -0.453
_refine_diff_density_rms 0.080
_refine_ls_extinction_method none
_refine_ls_goodness_of_fit_ref 1.089
_refine_ls_hydrogen_treatment constr
_refine_ls_matrix_type full
_refine_ls_number_parameters 281
_refine_ls_number_reflns 5080
_refine_ls_number_restraints 23
_refine_ls_restrained_S_all 1.101
_refine_ls_R_factor_all 0.0556
_refine_ls_R_factor_gt 0.0421
_refine_ls_shift/su_max 0.000
_refine_ls_shift/su_mean 0.000
_refine_ls_structure_factor_coef Fsqd
_refine_ls_weighting_details 'w=1/[\s^2^(Fo^2^)+(0.0314P)^2^+5.0058P] where P=(Fo^2^+2Fc^2^)/3'
_refine_ls_weighting_scheme calc
_refine_ls_wR_factor_gt 0.0960
_refine_ls_wR_factor_ref 0.1019
_reflns_Friedel_coverage 0.000
_reflns_number_gt 4206
_reflns_number_total 5080
_reflns_threshold_expression 'I > 2\s(I)'
_cod_data_source_file c4dt01994f2.cif
_cod_data_source_block jt130204cu1
_cod_depositor_comments 'Adding full bibliography for 7032090--7032096.cif.'
_cod_original_formula_sum 'C23 H29 Br0.50 Cl0.50 Cu N3 O'
_cod_database_code 7032096
_shelxl_version_number 2014-3
_shelx_space_group_comment
;
The symmetry employed for this shelxl refinement is uniquely defined
by the following loop, which should always be used as a source of
symmetry information in preference to the above space-group names.
They are only intended as comments.
;
_shelx_estimated_absorpt_t_max 0.661
_shelx_estimated_absorpt_t_min 0.511
_olex2_refinement_description
;
1. Fixed Uiso
 At 1.2 times of:
  All C(H) groups, All C(H,H) groups, All C(H,H,H) groups
2. Restrained distances
 O1-C20 = O1-C23 = O2-C30 = O2-C33
 1.43 with sigma of 0.01
 C20-C21 = C21-C22 = C22-C23 = C30-C31 = C31-C32 = C32-C33
 1.54 with sigma of 0.01
 C20-C23 \\sim C30-C33
 with sigma of 0.02
 O1-C21 \\sim O1-C22 \\sim O2-C31 \\sim O2-C32
 with sigma of 0.02
 C20-C22 \\sim C21-C23 \\sim C30-C32 \\sim C31-C33
 with sigma of 0.02
3. Uiso/Uaniso restraints and constraints
Uanis(O1) = Uanis(O2)
Uanis(C20) = Uanis(C30)
Uanis(C21) = Uanis(C31)
Uanis(C22) = Uanis(C32)
Uanis(C23) = Uanis(C33)
Uanis(Br1) = Uanis(Cl1)
4. Others
 Sof(O2)=Sof(C31)=Sof(H31A)=Sof(H31B)=Sof(C30)=Sof(H30A)=Sof(H30B)=Sof(C33)=
 Sof(H33A)=Sof(H33B)=Sof(C32)=Sof(H32A)=Sof(H32B)=1-FVAR(1)
 Sof(O1)=Sof(C21)=Sof(H21A)=Sof(H21B)=Sof(C20)=Sof(H20A)=Sof(H20B)=Sof(C23)=
 Sof(H23A)=Sof(H23B)=Sof(C22)=Sof(H22A)=Sof(H22B)=FVAR(1)
 Fixed Sof: Br1(0.5) Cl1(0.5)
5.a Riding coordinates:
 C4(H4), C8(H8), C5(H5), C17(H17A,H17B,H17C), C13(H13), C11(H11), C15(H15),
 C7(H7), C14(H14), C19(H19A,H19B,H19C), C12(H12), C18(H18A,H18B,H18C), C9(H9A,
 H9B,H9C)
5.b Secondary CH2 refined with riding coordinates:
 C21(H21A,H21B), C20(H20A,H20B), C23(H23A,H23B), C22(H22A,H22B), C31(H31A,
 H31B), C30(H30A,H30B), C33(H33A,H33B), C32(H32A,H32B)
;

loop_
_space_group_symop_operation_xyz
'x, y, z'
'-x, y+1/2, -z+1/2'
'-x, -y, -z'
'x, -y-1/2, z-1/2'

loop_
_atom_site_label
_atom_site_type_symbol
_atom_site_fract_x
_atom_site_fract_y
_atom_site_fract_z
_atom_site_U_iso_or_equiv
_atom_site_adp_type
_atom_site_occupancy
_atom_site_site_symmetry_order
_atom_site_calc_flag
_atom_site_refinement_flags_posn
_atom_site_refinement_flags_occupancy
_atom_site_disorder_assembly
_atom_site_disorder_group
Cu1 Cu 0.31364(4) -0.01742(2) 0.41925(2) 0.02383(11) Uani 1 1 d . . . .
Br1 Br 0.1991(9) -0.1361(7) 0.4243(6) 0.0271(6) Uani 0.5 1 d . P A 1
Cl1 Cl 0.215(2) -0.1366(17) 0.4259(15) 0.0271(6) Uani 0.5 1 d . P A 2
N3 N 0.3594(3) 0.16133(15) 0.43597(14) 0.0201(5) Uani 1 1 d . . . .
N1 N 0.4929(3) 0.10797(15) 0.37478(14) 0.0185(5) Uani 1 1 d . . . .
N2 N 0.4418(3) 0.22546(15) 0.42096(15) 0.0214(5) Uani 1 1 d . . . .
C10 C 0.6263(3) 0.23724(18) 0.35230(18) 0.0214(6) Uani 1 1 d . . . .
C4 C 0.7264(3) 0.04202(18) 0.37057(18) 0.0215(6) Uani 1 1 d . . . .
H4 H 0.7858 0.0741 0.4138 0.026 Uiso 1 1 d R . . .
C1 C 0.3890(3) 0.08834(18) 0.41050(17) 0.0201(6) Uani 1 1 d . . . .
C3 C 0.5660(3) 0.04913(17) 0.33968(17) 0.0184(6) Uani 1 1 d . . . .
C16 C 0.2589(3) 0.18113(19) 0.48317(18) 0.0230(6) Uani 1 1 d . . . .
C2 C 0.5230(3) 0.19093(18) 0.38292(17) 0.0199(6) Uani 1 1 d . . . .
C8 C 0.4761(3) 0.00187(19) 0.27542(19) 0.0241(6) Uani 1 1 d . . . .
H8 H 0.3684 0.0070 0.2546 0.029 Uiso 1 1 d R . . .
C5 C 0.7962(3) -0.01365(19) 0.33619(18) 0.0235(6) Uani 1 1 d . . . .
H5 H 0.9039 -0.0188 0.3569 0.028 Uiso 1 1 d R . . .
C17 C 0.3630(4) 0.1822(2) 0.57102(19) 0.0359(8) Uani 1 1 d . . . .
H17A H 0.4142 0.1300 0.5848 0.043 Uiso 1 1 d R . . .
H17B H 0.3016 0.1917 0.6034 0.043 Uiso 1 1 d R . . .
H17C H 0.4393 0.2249 0.5806 0.043 Uiso 1 1 d R . . .
C13 C 0.8072(4) 0.3344(2) 0.2937(2) 0.0342(8) Uani 1 1 d . . . .
H13 H 0.8664 0.3681 0.2741 0.041 Uiso 1 1 d R . . .
C11 C 0.7211(3) 0.2976(2) 0.4008(2) 0.0270(7) Uani 1 1 d . . . .
H11 H 0.7244 0.3057 0.4528 0.032 Uiso 1 1 d R . . .
C6 C 0.7093(4) -0.06216(18) 0.27131(18) 0.0237(6) Uani 1 1 d . . . .
C15 C 0.6237(4) 0.2253(2) 0.2752(2) 0.0282(7) Uani 1 1 d . . . .
H15 H 0.5608 0.1847 0.2429 0.034 Uiso 1 1 d R . . .
C7 C 0.5500(4) -0.0538(2) 0.24234(19) 0.0277(7) Uani 1 1 d . . . .
H7 H 0.4905 -0.0866 0.1997 0.033 Uiso 1 1 d R . . .
C14 C 0.7145(4) 0.2741(2) 0.2463(2) 0.0324(8) Uani 1 1 d . . . .
H14 H 0.7143 0.2659 0.1949 0.039 Uiso 1 1 d R . . .
C19 C 0.1871(4) 0.2654(2) 0.4564(2) 0.0407(9) Uani 1 1 d . . . .
H19A H 0.2676 0.3054 0.4641 0.049 Uiso 1 1 d R . . .
H19B H 0.1264 0.2802 0.4878 0.049 Uiso 1 1 d R . . .
H19C H 0.1213 0.2635 0.4007 0.049 Uiso 1 1 d R . . .
C12 C 0.8114(4) 0.3464(2) 0.3711(2) 0.0329(8) Uani 1 1 d . . . .
H12 H 0.8752 0.3869 0.4031 0.040 Uiso 1 1 d R . . .
C18 C 0.1322(4) 0.1180(2) 0.4672(2) 0.0400(9) Uani 1 1 d . . . .
H18A H 0.0701 0.1186 0.4110 0.048 Uiso 1 1 d R . . .
H18B H 0.0682 0.1310 0.4974 0.048 Uiso 1 1 d R . . .
H18C H 0.1768 0.0644 0.4822 0.048 Uiso 1 1 d R . . .
C9 C 0.7876(4) -0.1225(2) 0.2346(2) 0.0373(8) Uani 1 1 d . . . .
H9A H 0.7388 -0.1753 0.2300 0.045 Uiso 1 1 d R . . .
H9B H 0.8949 -0.1267 0.2691 0.045 Uiso 1 1 d R . . .
H9C H 0.7809 -0.1042 0.1825 0.045 Uiso 1 1 d R . . .
O1 O 0.0764(15) 0.0298(6) 0.1597(10) 0.063(3) Uani 0.603(14) 1 d D P B 1
C21 C 0.050(2) 0.1563(10) 0.2187(9) 0.055(3) Uani 0.603(14) 1 d D P B 1
H21A H 0.1300 0.1700 0.2715 0.066 Uiso 0.603(14) 1 calc R P B 1
H21B H -0.0436 0.1901 0.2105 0.066 Uiso 0.603(14) 1 calc R P B 1
C20 C 0.011(3) 0.0660(10) 0.2134(12) 0.056(2) Uani 0.603(14) 1 d D P B 1
H20A H 0.0560 0.0402 0.2670 0.067 Uiso 0.603(14) 1 calc R P B 1
H20B H -0.1028 0.0581 0.1927 0.067 Uiso 0.603(14) 1 calc R P B 1
C23 C 0.0935(16) 0.0914(8) 0.1096(7) 0.066(3) Uani 0.603(14) 1 d D P B 1
H23A H 0.0011 0.0930 0.0593 0.079 Uiso 0.603(14) 1 calc R P B 1
H23B H 0.1862 0.0804 0.0959 0.079 Uiso 0.603(14) 1 calc R P B 1
C22 C 0.1109(18) 0.1701(6) 0.1520(8) 0.071(3) Uani 0.603(14) 1 d D P B 1
H22A H 0.0504 0.2136 0.1151 0.086 Uiso 0.603(14) 1 calc R P B 1
H22B H 0.2215 0.1868 0.1742 0.086 Uiso 0.603(14) 1 calc R P B 1
O2 O 0.021(2) 0.0314(10) 0.1542(16) 0.063(3) Uani 0.397(14) 1 d D P B 2
C31 C 0.082(4) 0.1559(16) 0.2253(12) 0.055(3) Uani 0.397(14) 1 d D P B 2
H31A H 0.1966 0.1563 0.2500 0.066 Uiso 0.397(14) 1 calc R P B 2
H31B H 0.0386 0.1957 0.2533 0.066 Uiso 0.397(14) 1 calc R P B 2
C30 C 0.016(5) 0.0698(16) 0.2252(18) 0.056(2) Uani 0.397(14) 1 d D P B 2
H30A H 0.0804 0.0390 0.2736 0.067 Uiso 0.397(14) 1 calc R P B 2
H30B H -0.0918 0.0726 0.2238 0.067 Uiso 0.397(14) 1 calc R P B 2
C33 C 0.029(2) 0.0907(12) 0.0998(12) 0.066(3) Uani 0.397(14) 1 d D P B 2
H33A H -0.0601 0.0848 0.0484 0.079 Uiso 0.397(14) 1 calc R P B 2
H33B H 0.1262 0.0841 0.0892 0.079 Uiso 0.397(14) 1 calc R P B 2
C32 C 0.025(3) 0.1734(10) 0.1354(12) 0.071(3) Uani 0.397(14) 1 d D P B 2
H32A H -0.0812 0.1963 0.1156 0.086 Uiso 0.397(14) 1 calc R P B 2
H32B H 0.0956 0.2123 0.1229 0.086 Uiso 0.397(14) 1 calc R P B 2

loop_
_atom_site_aniso_label
_atom_site_aniso_U_11
_atom_site_aniso_U_22
_atom_site_aniso_U_33
_atom_site_aniso_U_23
_atom_site_aniso_U_13
_atom_site_aniso_U_12
Cu1 0.0252(2) 0.02211(19) 0.0273(2) 0.00022(16) 0.01338(16) -0.00250(15)
Br1 0.0264(16) 0.0282(3) 0.0287(5) -0.0016(3) 0.0123(11) -0.0014(11)
Cl1 0.0264(16) 0.0282(3) 0.0287(5) -0.0016(3) 0.0123(11) -0.0014(11)
N3 0.0183(12) 0.0206(12) 0.0224(12) 0.0018(10) 0.0088(10) 0.0016(10)
N1 0.0163(11) 0.0200(12) 0.0192(12) 0.0011(10) 0.0065(9) 0.0013(9)
N2 0.0209(12) 0.0204(12) 0.0240(12) 0.0028(10) 0.0095(10) 0.0009(10)
C10 0.0183(14) 0.0200(14) 0.0265(15) 0.0068(12) 0.0088(12) 0.0044(11)
C4 0.0191(14) 0.0230(15) 0.0224(14) -0.0040(12) 0.0075(12) -0.0039(11)
C1 0.0153(13) 0.0257(15) 0.0187(14) 0.0006(12) 0.0057(11) 0.0019(11)
C3 0.0204(14) 0.0169(13) 0.0196(14) 0.0005(11) 0.0092(12) 0.0005(11)
C16 0.0214(15) 0.0265(16) 0.0244(15) 0.0009(13) 0.0122(12) 0.0048(12)
C2 0.0175(14) 0.0210(14) 0.0193(14) 0.0007(12) 0.0045(11) 0.0014(11)
C8 0.0179(14) 0.0259(16) 0.0284(16) -0.0012(13) 0.0084(12) -0.0016(12)
C5 0.0180(14) 0.0266(15) 0.0277(15) -0.0018(13) 0.0106(12) -0.0021(12)
C17 0.0325(18) 0.054(2) 0.0210(16) 0.0033(16) 0.0098(14) 0.0070(16)
C13 0.0178(15) 0.0382(19) 0.049(2) 0.0200(17) 0.0143(15) 0.0054(14)
C11 0.0218(15) 0.0269(16) 0.0315(16) 0.0042(14) 0.0089(13) 0.0029(12)
C6 0.0275(16) 0.0203(15) 0.0262(15) -0.0018(12) 0.0132(13) -0.0011(12)
C15 0.0268(16) 0.0282(16) 0.0304(17) 0.0031(14) 0.0114(14) 0.0009(13)
C7 0.0280(16) 0.0278(16) 0.0268(16) -0.0086(14) 0.0095(13) -0.0073(13)
C14 0.0288(17) 0.0401(19) 0.0332(18) 0.0125(16) 0.0172(15) 0.0075(15)
C19 0.043(2) 0.044(2) 0.046(2) 0.0160(18) 0.0284(18) 0.0231(17)
C12 0.0183(15) 0.0283(17) 0.046(2) 0.0085(15) 0.0049(14) -0.0014(13)
C18 0.0325(19) 0.050(2) 0.049(2) -0.0123(18) 0.0277(17) -0.0086(16)
C9 0.0356(19) 0.0360(19) 0.043(2) -0.0127(16) 0.0183(16) 0.0006(15)
O1 0.078(9) 0.043(2) 0.075(3) 0.0014(19) 0.037(6) 0.017(4)
C21 0.066(7) 0.053(3) 0.046(3) -0.003(2) 0.020(4) 0.003(4)
C20 0.063(3) 0.067(3) 0.045(6) 0.009(3) 0.026(4) -0.006(3)
C23 0.083(10) 0.075(4) 0.060(4) 0.017(3) 0.051(7) 0.030(6)
C22 0.094(9) 0.058(4) 0.085(7) 0.010(4) 0.060(9) -0.005(7)
O2 0.078(9) 0.043(2) 0.075(3) 0.0014(19) 0.037(6) 0.017(4)
C31 0.066(7) 0.053(3) 0.046(3) -0.003(2) 0.020(4) 0.003(4)
C30 0.063(3) 0.067(3) 0.045(6) 0.009(3) 0.026(4) -0.006(3)
C33 0.083(10) 0.075(4) 0.060(4) 0.017(3) 0.051(7) 0.030(6)
C32 0.094(9) 0.058(4) 0.085(7) 0.010(4) 0.060(9) -0.005(7)

loop_
_atom_type_symbol
_atom_type_description
_atom_type_scat_dispersion_real
_atom_type_scat_dispersion_imag
_atom_type_scat_source
C C 0.0030 0.0020 'International Tables Vol C Tables 4.2.6.8 and 6.1.1.4'
H H 0.0000 0.0000 'International Tables Vol C Tables 4.2.6.8 and 6.1.1.4'
O O 0.0110 0.0060 'International Tables Vol C Tables 4.2.6.8 and 6.1.1.4'
N N 0.0060 0.0030 'International Tables Vol C Tables 4.2.6.8 and 6.1.1.4'
Br Br -0.2900 2.4600 'International Tables Vol C Tables 4.2.6.8 and 6.1.1.4'
Cu Cu 0.3200 1.2650 'International Tables Vol C Tables 4.2.6.8 and 6.1.1.4'
Cl Cl 0.1484 0.1585 'International Tables Vol C Tables 4.2.6.8 and 6.1.1.4'

loop_
_geom_angle_atom_site_label_1
_geom_angle_atom_site_label_2
_geom_angle_atom_site_label_3
_geom_angle
C1 Cu1 Br1 173.8(2)
C1 Cu1 Cl1 177.1(6)
N2 N3 C16 116.6(2)
C1 N3 N2 114.2(2)
C1 N3 C16 129.0(2)
C1 N1 C3 124.6(2)
C1 N1 C2 109.2(2)
C2 N1 C3 126.1(2)
C2 N2 N3 103.9(2)
C11 C10 C2 118.4(3)
C15 C10 C2 121.5(3)
C15 C10 C11 119.9(3)
C3 C4 H4 120.4
C5 C4 H4 120.7
C5 C4 C3 118.9(3)
N3 C1 Cu1 130.9(2)
N3 C1 N1 102.6(2)
N1 C1 Cu1 126.5(2)
C4 C3 N1 119.0(2)
C8 C3 N1 119.9(2)
C8 C3 C4 121.1(3)
N3 C16 C17 107.4(2)
N3 C16 C19 107.7(2)
N3 C16 C18 110.2(3)
C17 C16 C19 110.8(3)
C18 C16 C17 111.1(3)
C18 C16 C19 109.6(3)
N1 C2 C10 126.7(3)
N2 C2 N1 110.1(2)
N2 C2 C10 123.2(3)
C3 C8 H8 121.0
C3 C8 C7 118.6(3)
C7 C8 H8 120.5
C4 C5 H5 119.1
C4 C5 C6 121.5(3)
C6 C5 H5 119.3
C16 C17 H17A 108.8
C16 C17 H17B 109.7
C16 C17 H17C 109.9
H17A C17 H17B 109.5
H17A C17 H17C 109.5
H17B C17 H17C 109.4
C14 C13 H13 120.5
C14 C13 C12 120.1(3)
C12 C13 H13 119.4
C10 C11 H11 120.6
C12 C11 C10 119.6(3)
C12 C11 H11 119.9
C5 C6 C9 120.8(3)
C7 C6 C5 118.0(3)
C7 C6 C9 121.2(3)
C10 C15 H15 119.9
C10 C15 C14 120.1(3)
C14 C15 H15 120.0
C8 C7 H7 119.3
C6 C7 C8 121.9(3)
C6 C7 H7 118.8
C13 C14 C15 120.2(3)
C13 C14 H14 119.4
C15 C14 H14 120.4
C16 C19 H19A 109.9
C16 C19 H19B 108.8
C16 C19 H19C 109.7
H19A C19 H19B 109.5
H19A C19 H19C 109.5
H19B C19 H19C 109.5
C13 C12 C11 120.1(3)
C13 C12 H12 119.7
C11 C12 H12 120.2
C16 C18 H18A 108.6
C16 C18 H18B 109.8
C16 C18 H18C 110.0
H18A C18 H18B 109.5
H18A C18 H18C 109.5
H18B C18 H18C 109.5
C6 C9 H9A 109.5
C6 C9 H9B 108.3
C6 C9 H9C 110.6
H9A C9 H9B 109.5
H9A C9 H9C 109.5
H9B C9 H9C 109.5
C23 O1 C20 108.2(6)
H21A C21 H21B 109.0
C20 C21 H21A 110.9
C20 C21 H21B 110.9
C20 C21 C22 104.1(5)
C22 C21 H21A 110.9
C22 C21 H21B 110.9
O1 C20 C21 107.1(7)
O1 C20 H20A 110.3
O1 C20 H20B 110.3
C21 C20 H20A 110.3
C21 C20 H20B 110.3
H20A C20 H20B 108.5
O1 C23 H23A 110.1
O1 C23 H23B 110.1
O1 C23 C22 108.1(6)
H23A C23 H23B 108.4
C22 C23 H23A 110.1
C22 C23 H23B 110.1
C21 C22 H22A 110.5
C21 C22 H22B 110.5
C23 C22 C21 106.1(5)
C23 C22 H22A 110.5
C23 C22 H22B 110.5
H22A C22 H22B 108.7
C33 O2 C30 110.2(8)
H31A C31 H31B 109.4
C30 C31 H31A 111.6
C30 C31 H31B 111.6
C30 C31 C32 100.9(9)
C32 C31 H31A 111.6
C32 C31 H31B 111.6
O2 C30 C31 105.1(8)
O2 C30 H30A 110.7
O2 C30 H30B 110.7
C31 C30 H30A 110.7
C31 C30 H30B 110.7
H30A C30 H30B 108.8
O2 C33 H33A 110.1
O2 C33 H33B 110.1
O2 C33 C32 108.0(7)
H33A C33 H33B 108.4
C32 C33 H33A 110.1
C32 C33 H33B 110.1
C31 C32 H32A 111.1
C31 C32 H32B 111.1
C33 C32 C31 103.3(7)
C33 C32 H32A 111.1
C33 C32 H32B 111.1
H32A C32 H32B 109.1

loop_
_geom_bond_atom_site_label_1
_geom_bond_atom_site_label_2
_geom_bond_distance
Cu1 Br1 2.220(10)
Cu1 Cl1 2.16(3)
Cu1 C1 1.884(3)
N3 N2 1.376(3)
N3 C1 1.336(4)
N3 C16 1.502(4)
N1 C1 1.372(4)
N1 C3 1.442(4)
N1 C2 1.375(4)
N2 C2 1.311(4)
C10 C2 1.470(4)
C10 C11 1.390(4)
C10 C15 1.386(4)
C4 H4 0.9298
C4 C3 1.385(4)
C4 C5 1.381(4)
C3 C8 1.381(4)
C16 C17 1.515(4)
C16 C19 1.522(4)
C16 C18 1.505(5)
C8 H8 0.9303
C8 C7 1.390(4)
C5 H5 0.9300
C5 C6 1.392(4)
C17 H17A 0.9599
C17 H17B 0.9604
C17 H17C 0.9597
C13 H13 0.9297
C13 C14 1.374(5)
C13 C12 1.387(5)
C11 H11 0.9304
C11 C12 1.390(5)
C6 C7 1.378(4)
C6 C9 1.506(4)
C15 H15 0.9300
C15 C14 1.386(4)
C7 H7 0.9298
C14 H14 0.9299
C19 H19A 0.9598
C19 H19B 0.9602
C19 H19C 0.9600
C12 H12 0.9301
C18 H18A 0.9601
C18 H18B 0.9602
C18 H18C 0.9600
C9 H9A 0.9601
C9 H9B 0.9601
C9 H9C 0.9598
O1 C20 1.435(9)
O1 C23 1.392(7)
C21 H21A 0.9900
C21 H21B 0.9900
C21 C20 1.507(8)
C21 C22 1.513(9)
C20 H20A 0.9900
C20 H20B 0.9900
C23 H23A 0.9900
C23 H23B 0.9900
C23 C22 1.468(8)
C22 H22A 0.9900
C22 H22B 0.9900
O2 C30 1.432(9)
O2 C33 1.395(9)
C31 H31A 0.9900
C31 H31B 0.9900
C31 C30 1.525(9)
C31 C32 1.526(10)
C30 H30A 0.9900
C30 H30B 0.9900
C33 H33A 0.9900
C33 H33B 0.9900
C33 C32 1.495(9)
C32 H32A 0.9900
C32 H32B 0.9900

loop_
_geom_torsion_atom_site_label_1
_geom_torsion_atom_site_label_2
_geom_torsion_atom_site_label_3
_geom_torsion_atom_site_label_4
_geom_torsion
N3 N2 C2 N1 -0.3(3)
N3 N2 C2 C10 178.0(3)
N1 C3 C8 C7 179.4(3)
N2 N3 C1 Cu1 177.7(2)
N2 N3 C1 N1 -2.0(3)
N2 N3 C16 C17 -81.5(3)
N2 N3 C16 C19 37.9(3)
N2 N3 C16 C18 157.4(3)
C10 C11 C12 C13 -0.3(5)
C10 C15 C14 C13 -0.1(5)
C4 C3 C8 C7 0.4(4)
C4 C5 C6 C7 -0.6(5)
C4 C5 C6 C9 180.0(3)
C1 N3 N2 C2 1.5(3)
C1 N3 C16 C17 93.5(4)
C1 N3 C16 C19 -147.1(3)
C1 N3 C16 C18 -27.6(4)
C1 N1 C3 C4 -118.9(3)
C1 N1 C3 C8 62.1(4)
C1 N1 C2 N2 -1.0(3)
C1 N1 C2 C10 -179.2(3)
C3 N1 C1 Cu1 -2.0(4)
C3 N1 C1 N3 177.7(2)
C3 N1 C2 N2 -176.8(2)
C3 N1 C2 C10 5.0(4)
C3 C4 C5 C6 0.3(5)
C3 C8 C7 C6 -0.7(5)
C16 N3 N2 C2 177.2(2)
C16 N3 C1 Cu1 2.6(4)
C16 N3 C1 N1 -177.1(3)
C2 N1 C1 Cu1 -178.0(2)
C2 N1 C1 N3 1.8(3)
C2 N1 C3 C4 56.3(4)
C2 N1 C3 C8 -122.7(3)
C2 C10 C11 C12 -175.3(3)
C2 C10 C15 C14 175.4(3)
C5 C4 C3 N1 -179.2(3)
C5 C4 C3 C8 -0.2(4)
C5 C6 C7 C8 0.8(5)
C11 C10 C2 N1 -139.1(3)
C11 C10 C2 N2 43.0(4)
C11 C10 C15 C14 -0.6(5)
C15 C10 C2 N1 44.9(4)
C15 C10 C2 N2 -133.1(3)
C15 C10 C11 C12 0.8(4)
C14 C13 C12 C11 -0.4(5)
C12 C13 C14 C15 0.6(5)
C9 C6 C7 C8 -179.8(3)
O1 C23 C22 C21 -18.6(14)
C20 O1 C23 C22 26.5(15)
C20 C21 C22 C23 4.0(17)
C23 O1 C20 C21 -23.6(19)
C22 C21 C20 O1 11(2)
O2 C33 C32 C31 23(2)
C30 O2 C33 C32 -2(3)
C30 C31 C32 C33 -33(2)
C33 O2 C30 C31 -20(3)
C32 C31 C30 O2 33(3)
